data_1552370
loop_
_publ_author_name
'El Alami, Abouelhaoul'
'Hamid, Sdassi'
'El Kihel, Abdellatif'
'Saadi, Mohamed'
'El Ammari, Lahcen'

_publ_section_title
;
 3,3'-[(1<i>E</i>,1'<i>E</i>)-Hydrazine-1,2-diylidenebis(ethan-1-yl-1-ylidene)]bis(4-hydroxy-6-methyl-2<i>H</i>-pyran-2-one)
;
_journal_coeditor_code SJ4210
_journal_issue 10
_journal_name_full IUCrData
_journal_page_first x191348
_journal_paper_doi 10.1107/S2414314619013488
_journal_volume 4
_journal_year 2019
_chemical_formula_iupac 'C16 H16 N2 O6'
_chemical_formula_moiety 'C16 H16 N2 O6'
_chemical_formula_sum 'C16 H16 N2 O6'
_chemical_formula_weight 332.31
_chemical_name_systematic
3,3'-[(1<i>E</i>,1'<i>E</i>)-Hydrazine-1,2-diylidenebis(ethan-1-yl-1-ylidene)]bis(4-hydroxy-6-methyl-2<i>H</i>-pyran-2-one)
_space_group_crystal_system monoclinic
_space_group_IT_number 15
_space_group_name_Hall '-C 2yc'
_space_group_name_H-M_alt 'C 1 2/c 1'
_symmetry_space_group_name_Hall '-C 2yc'
_symmetry_space_group_name_H-M 'C 1 2/c 1'
_atom_sites_solution_hydrogens geom
_audit_creation_method SHELXL-2018/3
_cell_angle_alpha 90
_cell_angle_beta 110.642(4)
_cell_angle_gamma 90
_cell_formula_units_Z 4
_cell_length_a 27.797(3)
_cell_length_b 3.9750(4)
_cell_length_c 14.4569(15)
_cell_measurement_reflns_used 1626
_cell_measurement_temperature 296(2)
_cell_measurement_theta_max 27.093
_cell_measurement_theta_min 3.013
_cell_volume 1494.8(3)
_computing_cell_refinement
;
SAINT (Bruker, 2016)
;
_computing_data_collection
;
APEX3 (Bruker, 2016)
;
_computing_data_reduction
;
SAINT (Bruker, 2016)
;
_computing_molecular_graphics
;
WinGX and ORTEP-3 for Windows (Farrugia, 2012)
;
_computing_publication_material
;
Mercury (Macrae <i>et al.</i>, 2008) and publCIF (Westrip, 2010)
;
_computing_structure_refinement
;
SHELXL2018 (Sheldrick, 2015b)
;
_computing_structure_solution
;
SHELXTL2014 (Sheldrick, 2015a)
;
_diffrn_ambient_temperature 296(2)
_diffrn_detector 'PHOTON100 CMOS area-detector'
_diffrn_detector_area_resol_mean 10.4167
_diffrn_measured_fraction_theta_full 0.996
_diffrn_measured_fraction_theta_max 0.997
_diffrn_measurement_device_type 'Bruker D8 VENTURE Super DUO'
_diffrn_measurement_method '\f and \w scans'
_diffrn_radiation_monochromator 'HELIOS mirror optics'
_diffrn_radiation_source 'INCOATEC I\mS micro-focus source'
_diffrn_radiation_type MoK\a
_diffrn_radiation_wavelength 0.71073
_diffrn_reflns_av_R_equivalents 0.0427
_diffrn_reflns_av_unetI/netI 0.0215
_diffrn_reflns_limit_h_max 34
_diffrn_reflns_limit_h_min -34
_diffrn_reflns_limit_k_max 5
_diffrn_reflns_limit_k_min -5
_diffrn_reflns_limit_l_max 18
_diffrn_reflns_limit_l_min -18
_diffrn_reflns_number 15395
_diffrn_reflns_theta_full 25.242
_diffrn_reflns_theta_max 27.097
_diffrn_reflns_theta_min 3.011
_exptl_absorpt_coefficient_mu 0.115
_exptl_absorpt_correction_T_max 0.7461
_exptl_absorpt_correction_T_min 0.6776
_exptl_absorpt_correction_type multi-scan
_exptl_absorpt_process_details
;
(SADABS; Krause <i>et al.</i>,  2015)
;
_exptl_crystal_colour colourless
_exptl_crystal_density_diffrn 1.477
_exptl_crystal_description Block
_exptl_crystal_F_000 696
_exptl_crystal_size_max 0.32
_exptl_crystal_size_mid 0.25
_exptl_crystal_size_min 0.19
_refine_diff_density_max 0.328
_refine_diff_density_min -0.231
_refine_ls_extinction_coef 0.009(3)
_refine_ls_extinction_expression Fc^*^=kFc[1+0.001xFc^2^\l^3^/sin(2\q)]^-1/4^
_refine_ls_extinction_method
;
SHELXL-2018/3 (Sheldrick, 2015b)
;
_refine_ls_goodness_of_fit_ref 1.033
_refine_ls_hydrogen_treatment constr
_refine_ls_matrix_type full
_refine_ls_number_parameters 112
_refine_ls_number_reflns 1627
_refine_ls_number_restraints 0
_refine_ls_restrained_S_all 1.033
_refine_ls_R_factor_all 0.0696
_refine_ls_R_factor_gt 0.0504
_refine_ls_shift/su_max 0.003
_refine_ls_shift/su_mean 0.000
_refine_ls_structure_factor_coef Fsqd
_refine_ls_weighting_details 'w=1/[\s^2^(Fo^2^)+(0.0725P)^2^+1.6983P] where P=(Fo^2^+2Fc^2^)/3'
_refine_ls_weighting_scheme calc
_refine_ls_wR_factor_gt 0.1351
_refine_ls_wR_factor_ref 0.1482
_reflns_number_gt 1221
_reflns_number_total 1627
_reflns_threshold_expression 'I > 2\s(I)'
_cod_data_source_file sj4210sup1.cif
_cod_data_source_block I
_cod_database_code 1552370
_shelx_space_group_comment
;
The symmetry employed for this shelxl refinement is uniquely defined
by the following loop, which should always be used as a source of
symmetry information in preference to the above space-group names.
They are only intended as comments.
;

loop_
_space_group_symop_operation_xyz
'x, y, z'
'-x, y, -z+1/2'
'x+1/2, y+1/2, z'
'-x+1/2, y+1/2, -z+1/2'
'-x, -y, -z'
'x, -y, z-1/2'
'-x+1/2, -y+1/2, -z'
'x+1/2, -y+1/2, z-1/2'

loop_
_atom_site_type_symbol
_atom_site_label
_atom_site_fract_x
_atom_site_fract_y
_atom_site_fract_z
_atom_site_U_iso_or_equiv
_atom_site_adp_type
_atom_site_calc_flag
_atom_site_occupancy
O O1 0.31666(5) 0.5614(4) 0.29992(10) 0.0404(4) Uani d 1
O O2 0.44045(5) 0.0821(4) 0.27764(9) 0.0486(5) Uani d 1
H H2 0.462232 0.040600 0.331799 0.073 Uiso calc 1
O O3 0.34743(6) 0.5875(5) 0.46061(11) 0.0582(5) Uani d 1
N N1 0.47971(5) 0.0522(4) 0.45929(10) 0.0318(4) Uani d 1
C C1 0.27228(8) 0.5809(6) 0.12749(15) 0.0467(6) Uani d 1
H H1A 0.277478 0.547070 0.065932 0.070 Uiso calc 1
H H1C 0.265360 0.814272 0.134436 0.070 Uiso calc 1
H H1B 0.243653 0.447745 0.128495 0.070 Uiso calc 1
C C2 0.31917(7) 0.4781(5) 0.21031(13) 0.0340(5) Uani d 1
C C3 0.35979(7) 0.3216(5) 0.20315(13) 0.0365(5) Uani d 1
H H3 0.360757 0.268689 0.141167 0.044 Uiso calc 1
C C4 0.40194(7) 0.2338(5) 0.28963(13) 0.0331(5) Uani d 1
C C5 0.40009(6) 0.3095(5) 0.38391(12) 0.0289(4) Uani d 1
C C6 0.44140(7) 0.2111(5) 0.47291(12) 0.0286(4) Uani d 1
C C7 0.35581(7) 0.4878(5) 0.38895(13) 0.0350(5) Uani d 1
C C8 0.44100(8) 0.2785(6) 0.57414(14) 0.0462(6) Uani d 1
H H8A 0.445878 0.071299 0.610416 0.069 Uiso calc 1
H H8B 0.408612 0.375886 0.569385 0.069 Uiso calc 1
H H8C 0.468260 0.431695 0.607768 0.069 Uiso calc 1

loop_
_atom_site_aniso_label
_atom_site_aniso_U_11
_atom_site_aniso_U_22
_atom_site_aniso_U_33
_atom_site_aniso_U_12
_atom_site_aniso_U_13
_atom_site_aniso_U_23
O1 0.0338(7) 0.0534(9) 0.0312(7) 0.0104(6) 0.0080(6) 0.0023(6)
O2 0.0377(8) 0.0835(12) 0.0236(6) 0.0184(8) 0.0095(6) -0.0017(7)
O3 0.0504(9) 0.0911(13) 0.0341(8) 0.0279(9) 0.0161(7) -0.0045(8)
N1 0.0281(8) 0.0433(10) 0.0218(7) 0.0037(6) 0.0061(6) 0.0014(6)
C1 0.0391(11) 0.0533(14) 0.0381(11) 0.0050(10) 0.0015(9) 0.0075(10)
C2 0.0328(10) 0.0379(11) 0.0279(9) -0.0028(8) 0.0063(7) 0.0045(8)
C3 0.0352(10) 0.0510(13) 0.0216(8) -0.0004(9) 0.0078(7) 0.0028(8)
C4 0.0299(9) 0.0440(11) 0.0253(9) 0.0002(8) 0.0096(7) 0.0012(8)
C5 0.0289(9) 0.0348(10) 0.0231(8) 0.0006(7) 0.0092(7) 0.0008(7)
C6 0.0307(9) 0.0319(10) 0.0239(8) -0.0024(7) 0.0105(7) 0.0006(7)
C7 0.0314(9) 0.0432(11) 0.0294(9) 0.0046(8) 0.0095(7) 0.0027(8)
C8 0.0489(12) 0.0662(15) 0.0236(9) 0.0188(11) 0.0130(8) 0.0027(9)

loop_
_atom_type_symbol
_atom_type_description
_atom_type_scat_dispersion_real
_atom_type_scat_dispersion_imag
_atom_type_scat_source
C C 0.0033 0.0016 'International Tables Vol C Tables 4.2.6.8 and 6.1.1.4'
H H 0.0000 0.0000 'International Tables Vol C Tables 4.2.6.8 and 6.1.1.4'
O O 0.0106 0.0060 'International Tables Vol C Tables 4.2.6.8 and 6.1.1.4'
N N 0.0061 0.0033 'International Tables Vol C Tables 4.2.6.8 and 6.1.1.4'

loop_
_geom_angle_atom_site_label_1
_geom_angle_atom_site_label_2
_geom_angle_atom_site_label_3
_geom_angle_site_symmetry_3
_geom_angle
C2 O1 C7 . 122.85(15)
C4 O2 H2 . 109.5
C6 N1 N1 5_656 118.75(18)
C2 C1 H1A . 109.5
C2 C1 H1C . 109.5
H1A C1 H1C . 109.5
C2 C1 H1B . 109.5
H1A C1 H1B . 109.5
H1C C1 H1B . 109.5
C3 C2 O1 . 121.28(16)
C3 C2 C1 . 126.66(18)
O1 C2 C1 . 112.07(17)
C2 C3 C4 . 120.47(17)
C2 C3 H3 . 119.8
C4 C3 H3 . 119.8
O2 C4 C5 . 122.80(16)
O2 C4 C3 . 117.46(16)
C5 C4 C3 . 119.73(17)
C4 C5 C6 . 120.89(16)
C4 C5 C7 . 118.31(16)
C6 C5 C7 . 120.80(15)
N1 C6 C5 . 115.43(15)
N1 C6 C8 . 121.41(16)
C5 C6 C8 . 123.15(16)
O3 C7 O1 . 113.60(16)
O3 C7 C5 . 129.10(17)
O1 C7 C5 . 117.30(15)
C6 C8 H8A . 109.5
C6 C8 H8B . 109.5
H8A C8 H8B . 109.5
C6 C8 H8C . 109.5
H8A C8 H8C . 109.5
H8B C8 H8C . 109.5

loop_
_geom_bond_atom_site_label_1
_geom_bond_atom_site_label_2
_geom_bond_site_symmetry_2
_geom_bond_distance
O1 C2 . 1.363(2)
O1 C7 . 1.392(2)
O2 C4 . 1.293(2)
O2 H2 . 0.8200
O3 C7 . 1.206(2)
N1 C6 . 1.311(2)
N1 N1 5_656 1.376(3)
C1 C2 . 1.483(3)
C1 H1A . 0.9600
C1 H1C . 0.9600
C1 H1B . 0.9600
C2 C3 . 1.325(3)
C3 C4 . 1.423(2)
C3 H3 . 0.9300
C4 C5 . 1.414(2)
C5 C6 . 1.444(2)
C5 C7 . 1.444(3)
C6 C8 . 1.492(2)
C8 H8A . 0.9600
C8 H8B . 0.9600
C8 H8C . 0.9600

loop_
_geom_hbond_atom_site_label_D
_geom_hbond_atom_site_label_H
_geom_hbond_atom_site_label_A
_geom_hbond_site_symmetry_A
_geom_hbond_distance_DH
_geom_hbond_distance_HA
_geom_hbond_distance_DA
_geom_hbond_angle_DHA
O2 H2 N1 . 0.82 1.73 2.4659(18) 148
C3 H3 O3 6_565 0.93 2.57 3.420(2) 152
C8 H8A O2 6_556 0.96 2.55 3.278(2) 133
C8 H8B O3 . 0.96 2.05 2.821(3) 136

loop_
_geom_torsion_atom_site_label_1
_geom_torsion_atom_site_label_2
_geom_torsion_atom_site_label_3
_geom_torsion_atom_site_label_4
_geom_torsion_site_symmetry_1
_geom_torsion
C7 O1 C2 C3 . -0.3(3)
C7 O1 C2 C1 . 179.27(17)
O1 C2 C3 C4 . 0.5(3)
C1 C2 C3 C4 . -179.1(2)
C2 C3 C4 O2 . -179.86(19)
C2 C3 C4 C5 . 1.0(3)
O2 C4 C5 C6 . -1.6(3)
C3 C4 C5 C6 . 177.46(17)
O2 C4 C5 C7 . 178.38(19)
C3 C4 C5 C7 . -2.5(3)
N1 N1 C6 C5 5_656 -179.43(19)
N1 N1 C6 C8 5_656 -0.2(3)
C4 C5 C6 N1 . 0.4(3)
C7 C5 C6 N1 . -179.64(17)
C4 C5 C6 C8 . -178.80(18)
C7 C5 C6 C8 . 1.2(3)
C2 O1 C7 O3 . 178.35(18)
C2 O1 C7 C5 . -1.2(3)
C4 C5 C7 O3 . -176.9(2)
C6 C5 C7 O3 . 3.1(3)
C4 C5 C7 O1 . 2.6(3)
C6 C5 C7 O1 . -177.38(16)

_cod_database_fobs_code 1552370
